data_7023076
loop_
_publ_author_name
'Turrell, Peter J.'
'Hill, Amanda D.'
'Ibrahim, Saad K.'
'Wright, Joseph A.'
'Pickett, Christopher J.'

_publ_section_title
;
 Ferracyclic carbamoyl complexes related to the active site of
 [Fe]-hydrogenase.
;
_journal_issue 22
_journal_name_full 'Dalton transactions (Cambridge, England : 2003)'
_journal_page_first 8140
_journal_page_last 8146
_journal_paper_doi 10.1039/c3dt50642h
_journal_volume 42
_journal_year 2013
_chemical_formula_moiety 'C43 H35 Br Fe N2 O2 P2, C4 H8 O'
_chemical_formula_structural Fe(CO)(PPh3)2(Br)(C6H5N2CO).THF
_chemical_formula_sum 'C47 H43 Br Fe N2 O3 P2'
_chemical_formula_weight 881.53
_chemical_name_systematic
;
?
;
_space_group_IT_number 2
_symmetry_cell_setting triclinic
_symmetry_Int_Tables_number 2
_symmetry_space_group_name_Hall '-P 1'
_symmetry_space_group_name_H-M 'P -1'
_atom_sites_solution_hydrogens geom
_atom_sites_solution_primary direct
_atom_sites_solution_secondary difmap
_cell_angle_alpha 69.894(5)
_cell_angle_beta 86.657(5)
_cell_angle_gamma 77.321(5)
_cell_formula_units_Z 2
_cell_length_a 11.061(5)
_cell_length_b 12.238(5)
_cell_length_c 15.979(5)
_cell_measurement_reflns_used 48512
_cell_measurement_temperature 120(2)
_cell_measurement_theta_max 27.48
_cell_measurement_theta_min 2.91
_cell_volume 1981.3(14)
_computing_cell_refinement 'DENZO (Otwinowski & Minor, 1997) & COLLECT (Hooft, R.W.W., 1998)'
_computing_data_collection 'COLLECT (Hooft, R.W.W., 1998)'
_computing_data_reduction 'DENZO (Otwinowski & Minor, 1997) & COLLECT (Hooft, R.W.W., 1998)'
_computing_molecular_graphics 'ORTEP-3 (Farrugia, 1997)'
_computing_publication_material
;
SHELXL-97 (Sheldrick, 2008) and enCIFer (Allen <i>et al.</i>, 2004)
;
_computing_structure_refinement 'SHELXL-97 (Sheldrick, 2008)'
_computing_structure_solution 'SIR92 (Altomare <i>et al.</i>, 1993)'
_diffrn_ambient_temperature 120(2)
_diffrn_detector_area_resol_mean '4096x4096pixels / 62x62mm'
_diffrn_measured_fraction_theta_full 0.996
_diffrn_measured_fraction_theta_max 0.996
_diffrn_measurement_device_type 'Bruker-Nonius APEX II CCD camera on \k-goniostat'
_diffrn_measurement_method '\f & \w scans'
_diffrn_radiation_monochromator '10cm confocal mirrors'
_diffrn_radiation_source 'Bruker-Nonius FR591 rotating anode'
_diffrn_radiation_type MoK\a
_diffrn_radiation_wavelength 0.71073
_diffrn_reflns_av_R_equivalents 0.1379
_diffrn_reflns_av_unetI/netI 0.1150
_diffrn_reflns_limit_h_max 11
_diffrn_reflns_limit_h_min -11
_diffrn_reflns_limit_k_max 13
_diffrn_reflns_limit_k_min -13
_diffrn_reflns_limit_l_max 17
_diffrn_reflns_limit_l_min -17
_diffrn_reflns_number 24222
_diffrn_reflns_theta_full 22.50
_diffrn_reflns_theta_max 22.50
_diffrn_reflns_theta_min 2.97
_exptl_absorpt_coefficient_mu 1.516
_exptl_absorpt_correction_T_max 0.9850
_exptl_absorpt_correction_T_min 0.7638
_exptl_absorpt_correction_type multi-scan
_exptl_absorpt_process_details 'SADABS 2007/2 (Sheldrick, G.M., 2007)'
_exptl_crystal_colour yellow
_exptl_crystal_density_diffrn 1.478
_exptl_crystal_density_method 'not measured'
_exptl_crystal_description shard
_exptl_crystal_F_000 908
_exptl_crystal_size_max 0.04
_exptl_crystal_size_mid 0.03
_exptl_crystal_size_min 0.01
_refine_diff_density_max 0.606
_refine_diff_density_min -0.582
_refine_diff_density_rms 0.134
_refine_ls_extinction_method none
_refine_ls_goodness_of_fit_ref 1.103
_refine_ls_hydrogen_treatment constr
_refine_ls_matrix_type full
_refine_ls_number_parameters 505
_refine_ls_number_reflns 5162
_refine_ls_number_restraints 0
_refine_ls_restrained_S_all 1.103
_refine_ls_R_factor_all 0.1510
_refine_ls_R_factor_gt 0.0889
_refine_ls_shift/su_max 0.000
_refine_ls_shift/su_mean 0.000
_refine_ls_structure_factor_coef Fsqd
_refine_ls_weighting_details 'calc w=1/[\s^2^(Fo^2^)+21.9294P] where P=(Fo^2^+2Fc^2^)/3'
_refine_ls_weighting_scheme calc
_refine_ls_wR_factor_gt 0.1522
_refine_ls_wR_factor_ref 0.1726
_reflns_number_gt 3417
_reflns_number_total 5162
_reflns_threshold_expression >2\s(I)
_cod_data_source_file c3dt50642h.txt
_cod_data_source_block Fe(CO)(PPh3)2(Br)(C6H5N2CO).THF
_cod_database_code 7023076

loop_
_symmetry_equiv_pos_as_xyz
'x, y, z'
'-x, -y, -z'

loop_
_atom_site_label
_atom_site_type_symbol
_atom_site_fract_x
_atom_site_fract_y
_atom_site_fract_z
_atom_site_U_iso_or_equiv
_atom_site_adp_type
_atom_site_occupancy
_atom_site_symmetry_multiplicity
_atom_site_calc_flag
_atom_site_refinement_flags
C1 C 0.4947(9) 0.3906(9) 0.1649(7) 0.025(2) Uani 1 1 d .
H1 H 0.4595 0.4096 0.1075 0.029 Uiso 1 1 calc R
C2 C 0.6181(10) 0.3771(9) 0.1732(7) 0.028(3) Uani 1 1 d .
H2A H 0.6679 0.3873 0.1217 0.034 Uiso 1 1 calc R
C3 C 0.6743(10) 0.3486(9) 0.2563(7) 0.034(3) Uani 1 1 d .
H3 H 0.7616 0.3368 0.2623 0.041 Uiso 1 1 calc R
C4 C 0.5996(11) 0.3381(10) 0.3287(7) 0.035(3) Uani 1 1 d .
H4 H 0.6341 0.3200 0.3862 0.042 Uiso 1 1 calc R
C5 C 0.4728(9) 0.3544(8) 0.3169(6) 0.022(2) Uani 1 1 d .
C6 C 0.2619(10) 0.3670(9) 0.3664(7) 0.027(3) Uani 1 1 d .
C7 C 0.0720(11) 0.4135(8) 0.2669(6) 0.025(3) Uani 1 1 d .
C8 C 0.3578(9) 0.1178(8) 0.2182(6) 0.023(2) Uani 1 1 d .
C9 C 0.4826(9) 0.1039(8) 0.2381(6) 0.022(2) Uani 1 1 d .
H9 H 0.5045 0.1468 0.2723 0.027 Uiso 1 1 calc R
C10 C 0.5750(10) 0.0297(8) 0.2097(7) 0.030(3) Uani 1 1 d .
H10 H 0.6588 0.0205 0.2260 0.035 Uiso 1 1 calc R
C11 C 0.5469(11) -0.0315(9) 0.1574(7) 0.035(3) Uani 1 1 d .
H11 H 0.6104 -0.0830 0.1380 0.042 Uiso 1 1 calc R
C12 C 0.4260(10) -0.0161(10) 0.1345(7) 0.034(3) Uani 1 1 d .
H12 H 0.4063 -0.0570 0.0979 0.040 Uiso 1 1 calc R
C13 C 0.3311(11) 0.0566(9) 0.1625(7) 0.033(3) Uani 1 1 d .
H13 H 0.2480 0.0659 0.1447 0.040 Uiso 1 1 calc R
C14 C 0.2426(10) 0.1078(8) 0.3857(6) 0.023(2) Uani 1 1 d .
C15 C 0.3467(10) 0.0219(9) 0.4261(6) 0.027(3) Uani 1 1 d .
H15 H 0.4186 0.0082 0.3925 0.033 Uiso 1 1 calc R
C16 C 0.3441(10) -0.0435(9) 0.5162(6) 0.027(3) Uani 1 1 d .
H16 H 0.4155 -0.1012 0.5445 0.033 Uiso 1 1 calc R
C17 C 0.2404(11) -0.0260(10) 0.5646(7) 0.038(3) Uani 1 1 d .
H17 H 0.2388 -0.0732 0.6257 0.045 Uiso 1 1 calc R
C18 C 0.1381(11) 0.0603(9) 0.5247(7) 0.035(3) Uani 1 1 d .
H18 H 0.0666 0.0741 0.5586 0.041 Uiso 1 1 calc R
C19 C 0.1398(10) 0.1259(10) 0.4362(7) 0.034(3) Uani 1 1 d .
H19 H 0.0689 0.1850 0.4091 0.040 Uiso 1 1 calc R
C20 C 0.0936(9) 0.1756(9) 0.2278(7) 0.025(3) Uani 1 1 d .
C21 C 0.0585(10) 0.0670(10) 0.2682(7) 0.032(3) Uani 1 1 d .
H21 H 0.1061 0.0072 0.3167 0.038 Uiso 1 1 calc R
C22 C -0.0449(11) 0.0464(10) 0.2378(7) 0.036(3) Uani 1 1 d .
H22 H -0.0679 -0.0280 0.2658 0.043 Uiso 1 1 calc R
C23 C -0.1165(11) 0.1313(10) 0.1674(8) 0.037(3) Uani 1 1 d .
H23 H -0.1878 0.1163 0.1466 0.045 Uiso 1 1 calc R
C24 C -0.0808(10) 0.2384(10) 0.1283(7) 0.032(3) Uani 1 1 d .
H24 H -0.1284 0.2981 0.0797 0.039 Uiso 1 1 calc R
C25 C 0.0225(9) 0.2611(9) 0.1581(6) 0.024(2) Uani 1 1 d .
H25 H 0.0446 0.3360 0.1304 0.029 Uiso 1 1 calc R
C26 C 0.3300(10) 0.6641(9) 0.1494(7) 0.026(3) Uani 1 1 d .
C27 C 0.4488(10) 0.6404(9) 0.1872(7) 0.028(3) Uani 1 1 d .
H27 H 0.4618 0.5998 0.2495 0.033 Uiso 1 1 calc R
C28 C 0.5459(10) 0.6753(9) 0.1352(7) 0.030(3) Uani 1 1 d .
H28 H 0.6251 0.6603 0.1620 0.036 Uiso 1 1 calc R
C29 C 0.5301(11) 0.7317(10) 0.0449(8) 0.040(3) Uani 1 1 d .
H29 H 0.5977 0.7551 0.0090 0.048 Uiso 1 1 calc R
C30 C 0.4146(11) 0.7537(9) 0.0071(7) 0.036(3) Uani 1 1 d .
H30 H 0.4033 0.7929 -0.0554 0.043 Uiso 1 1 calc R
C31 C 0.3131(10) 0.7198(9) 0.0583(7) 0.030(3) Uani 1 1 d .
H31 H 0.2344 0.7349 0.0310 0.035 Uiso 1 1 calc R
C32 C 0.1870(9) 0.6530(8) 0.3101(6) 0.021(2) Uani 1 1 d .
C33 C 0.2583(10) 0.7230(9) 0.3266(6) 0.030(3) Uani 1 1 d .
H33 H 0.3213 0.7480 0.2861 0.035 Uiso 1 1 calc R
C34 C 0.2399(10) 0.7577(8) 0.4013(7) 0.028(3) Uani 1 1 d .
H34 H 0.2925 0.8024 0.4136 0.034 Uiso 1 1 calc R
C35 C 0.1446(10) 0.7265(10) 0.4574(6) 0.033(3) Uani 1 1 d .
H35 H 0.1323 0.7491 0.5090 0.040 Uiso 1 1 calc R
C36 C 0.0674(10) 0.6634(9) 0.4398(7) 0.031(3) Uani 1 1 d .
H36 H -0.0008 0.6465 0.4773 0.038 Uiso 1 1 calc R
C37 C 0.0880(9) 0.6245(9) 0.3683(6) 0.023(2) Uani 1 1 d .
H37 H 0.0358 0.5783 0.3577 0.028 Uiso 1 1 calc R
C38 C 0.0641(8) 0.6971(8) 0.1479(6) 0.018(2) Uani 1 1 d .
C39 C 0.0388(11) 0.8174(9) 0.1358(7) 0.033(3) Uani 1 1 d .
H39 H 0.0925 0.8483 0.1617 0.039 Uiso 1 1 calc R
C40 C -0.0639(11) 0.8932(10) 0.0861(7) 0.038(3) Uani 1 1 d .
H40 H -0.0788 0.9761 0.0766 0.045 Uiso 1 1 calc R
C41 C -0.1450(11) 0.8486(11) 0.0503(7) 0.041(3) Uani 1 1 d .
H41 H -0.2165 0.8999 0.0172 0.049 Uiso 1 1 calc R
C42 C -0.1205(10) 0.7298(11) 0.0634(7) 0.036(3) Uani 1 1 d .
H42 H -0.1757 0.6985 0.0392 0.043 Uiso 1 1 calc R
C43 C -0.0174(9) 0.6545(10) 0.1111(7) 0.030(3) Uani 1 1 d .
H43 H -0.0019 0.5720 0.1189 0.035 Uiso 1 1 calc R
C101 C 0.3683(12) 0.4415(10) 0.5640(8) 0.044(3) Uani 1 1 d .
H10A H 0.3351 0.4955 0.5044 0.053 Uiso 1 1 calc R
H10B H 0.4200 0.4818 0.5870 0.053 Uiso 1 1 calc R
C102 C 0.2655(13) 0.4136(12) 0.6249(9) 0.059(4) Uani 1 1 d .
H10C H 0.2704 0.4394 0.6767 0.071 Uiso 1 1 calc R
H10D H 0.1848 0.4546 0.5938 0.071 Uiso 1 1 calc R
C103 C 0.2785(13) 0.2858(12) 0.6537(9) 0.060(4) Uani 1 1 d .
H10E H 0.2104 0.2657 0.6281 0.072 Uiso 1 1 calc R
H10F H 0.2757 0.2522 0.7195 0.072 Uiso 1 1 calc R
C104 C 0.4007(14) 0.2364(12) 0.6214(9) 0.065(4) Uani 1 1 d .
H10G H 0.4611 0.1972 0.6718 0.077 Uiso 1 1 calc R
H10H H 0.3916 0.1766 0.5947 0.077 Uiso 1 1 calc R
Br1 Br 0.22391(10) 0.44803(10) 0.07284(7) 0.0269(3) Uani 1 1 d .
Fe1 Fe 0.23038(13) 0.40087(13) 0.24175(9) 0.0210(4) Uani 1 1 d .
N1 N 0.4185(7) 0.3776(7) 0.2369(5) 0.0188(19) Uani 1 1 d .
N2 N 0.3905(8) 0.3472(7) 0.3841(5) 0.028(2) Uani 1 1 d .
H2 H 0.4171 0.3301 0.4389 0.034 Uiso 1 1 calc R
O1 O 0.1923(6) 0.3617(6) 0.4277(4) 0.0241(16) Uani 1 1 d .
O2 O -0.0289(7) 0.4165(6) 0.2908(5) 0.0318(18) Uani 1 1 d .
O100 O 0.4424(7) 0.3313(7) 0.5574(4) 0.0368(19) Uani 1 1 d .
P1 P 0.2351(3) 0.2039(2) 0.26584(17) 0.0240(7) Uani 1 1 d .
P2 P 0.2039(2) 0.6017(2) 0.21328(17) 0.0231(7) Uani 1 1 d .

loop_
_atom_site_aniso_label
_atom_site_aniso_U_11
_atom_site_aniso_U_22
_atom_site_aniso_U_33
_atom_site_aniso_U_23
_atom_site_aniso_U_13
_atom_site_aniso_U_12
C1 0.025(7) 0.028(6) 0.021(6) -0.010(5) 0.001(5) -0.006(5)
C2 0.028(7) 0.028(6) 0.028(6) -0.008(5) 0.007(5) -0.009(5)
C3 0.028(7) 0.033(7) 0.042(7) -0.017(6) -0.001(6) 0.002(5)
C4 0.043(8) 0.035(7) 0.028(7) -0.008(6) -0.015(6) -0.010(6)
C5 0.022(7) 0.020(6) 0.022(6) -0.011(5) -0.005(5) 0.007(5)
C6 0.033(7) 0.021(6) 0.023(6) 0.000(5) -0.006(6) -0.006(5)
C7 0.046(8) 0.010(5) 0.018(6) -0.001(5) -0.006(5) -0.009(5)
C8 0.028(7) 0.014(5) 0.018(5) 0.008(5) 0.000(5) -0.010(5)
C9 0.014(6) 0.018(6) 0.030(6) -0.005(5) 0.002(5) 0.002(5)
C10 0.017(6) 0.015(6) 0.044(7) 0.002(5) -0.004(5) 0.005(5)
C11 0.040(8) 0.020(6) 0.031(6) 0.003(5) 0.007(6) 0.004(6)
C12 0.032(8) 0.036(7) 0.029(6) -0.014(6) 0.011(5) 0.003(6)
C13 0.034(7) 0.033(7) 0.022(6) 0.000(5) 0.001(5) -0.003(6)
C14 0.033(7) 0.018(6) 0.010(5) 0.005(5) -0.008(5) -0.002(5)
C15 0.031(7) 0.024(6) 0.022(6) -0.006(5) -0.001(5) 0.004(5)
C16 0.028(7) 0.030(6) 0.020(6) -0.005(5) -0.008(5) -0.001(5)
C17 0.051(8) 0.030(7) 0.015(6) 0.008(5) 0.005(6) 0.000(6)
C18 0.038(8) 0.032(7) 0.019(6) 0.003(5) 0.002(5) 0.001(6)
C19 0.032(7) 0.032(7) 0.039(7) -0.016(6) 0.012(6) -0.006(5)
C20 0.027(7) 0.025(6) 0.033(6) -0.016(6) 0.008(5) -0.018(5)
C21 0.031(7) 0.044(7) 0.019(6) -0.011(6) 0.006(5) -0.004(6)
C22 0.047(8) 0.040(7) 0.028(7) -0.017(6) 0.012(6) -0.021(6)
C23 0.036(7) 0.044(8) 0.041(7) -0.027(7) -0.002(6) -0.007(6)
C24 0.035(7) 0.043(7) 0.025(6) -0.022(6) 0.002(5) -0.007(6)
C25 0.032(7) 0.023(6) 0.018(6) -0.007(5) 0.006(5) -0.007(5)
C26 0.027(7) 0.030(6) 0.031(6) -0.025(5) 0.002(5) -0.001(5)
C27 0.034(7) 0.021(6) 0.031(6) -0.014(5) 0.001(5) -0.004(5)
C28 0.023(7) 0.031(7) 0.041(7) -0.019(6) 0.003(5) -0.005(5)
C29 0.033(8) 0.045(8) 0.044(8) -0.014(6) 0.010(6) -0.020(6)
C30 0.060(9) 0.029(7) 0.020(6) -0.006(5) 0.000(6) -0.016(6)
C31 0.032(7) 0.030(7) 0.029(7) -0.012(5) -0.004(5) -0.009(5)
C32 0.028(6) 0.019(6) 0.012(5) -0.003(5) -0.003(5) -0.002(5)
C33 0.031(7) 0.034(7) 0.022(6) -0.008(5) 0.005(5) -0.004(6)
C34 0.037(7) 0.013(6) 0.034(6) -0.016(5) -0.005(6) 0.008(5)
C35 0.036(7) 0.048(8) 0.010(5) -0.009(5) 0.004(5) 0.000(6)
C36 0.027(7) 0.037(7) 0.030(6) -0.014(6) 0.006(5) -0.005(6)
C37 0.021(6) 0.024(6) 0.028(6) -0.013(5) -0.005(5) -0.004(5)
C38 0.013(6) 0.019(6) 0.017(5) -0.005(5) 0.003(4) -0.001(5)
C39 0.044(8) 0.031(7) 0.022(6) -0.008(5) -0.003(5) -0.008(6)
C40 0.043(8) 0.031(7) 0.039(7) -0.020(6) -0.015(6) 0.012(6)
C41 0.040(8) 0.044(8) 0.032(7) -0.014(6) -0.007(6) 0.009(6)
C42 0.019(7) 0.062(9) 0.028(6) -0.020(6) 0.001(5) -0.005(6)
C43 0.021(7) 0.030(6) 0.041(7) -0.015(6) 0.005(5) -0.010(6)
C101 0.072(10) 0.034(7) 0.036(7) -0.017(6) 0.004(7) -0.019(7)
C102 0.058(10) 0.056(10) 0.048(8) -0.008(7) 0.022(7) -0.003(8)
C103 0.061(10) 0.061(10) 0.047(8) -0.006(7) 0.014(7) -0.016(8)
C104 0.081(11) 0.043(8) 0.041(8) -0.001(7) 0.010(8) 0.023(8)
Br1 0.0299(7) 0.0308(6) 0.0213(6) -0.0097(5) 0.0004(5) -0.0074(5)
Fe1 0.0224(9) 0.0226(8) 0.0180(8) -0.0067(7) -0.0001(6) -0.0050(7)
N1 0.021(5) 0.015(4) 0.019(5) -0.004(4) -0.002(4) -0.003(4)
N2 0.037(6) 0.026(5) 0.015(5) -0.006(4) -0.009(4) 0.008(4)
O1 0.027(4) 0.031(4) 0.017(4) -0.008(3) 0.007(3) -0.013(3)
O2 0.024(5) 0.043(5) 0.033(4) -0.017(4) 0.010(4) -0.013(4)
O100 0.040(5) 0.038(5) 0.023(4) -0.003(4) -0.003(4) 0.000(4)
P1 0.0260(17) 0.0228(16) 0.0211(15) -0.0063(13) -0.0009(12) -0.0026(13)
P2 0.0216(16) 0.0269(16) 0.0224(15) -0.0107(13) 0.0000(12) -0.0048(13)

loop_
_atom_type_symbol
_atom_type_description
_atom_type_scat_dispersion_real
_atom_type_scat_dispersion_imag
_atom_type_scat_source
C C 0.0033 0.0016 'International Tables Vol C Tables 4.2.6.8 and 6.1.1.4'
H H 0.0000 0.0000 'International Tables Vol C Tables 4.2.6.8 and 6.1.1.4'
Br Br -0.2901 2.4595 'International Tables Vol C Tables 4.2.6.8 and 6.1.1.4'
Fe Fe 0.3463 0.8444 'International Tables Vol C Tables 4.2.6.8 and 6.1.1.4'
N N 0.0061 0.0033 'International Tables Vol C Tables 4.2.6.8 and 6.1.1.4'
O O 0.0106 0.0060 'International Tables Vol C Tables 4.2.6.8 and 6.1.1.4'
P P 0.1023 0.0942 'International Tables Vol C Tables 4.2.6.8 and 6.1.1.4'

loop_
_geom_angle_atom_site_label_1
_geom_angle_atom_site_label_2
_geom_angle_atom_site_label_3
_geom_angle
C2 C1 N1 121.9(9)
C2 C1 H1 119.1
N1 C1 H1 119.1
C1 C2 C3 121.2(10)
C1 C2 H2A 119.4
C3 C2 H2A 119.4
C4 C3 C2 117.9(10)
C4 C3 H3 121.0
C2 C3 H3 121.0
C3 C4 C5 119.0(10)
C3 C4 H4 120.5
C5 C4 H4 120.5
N1 C5 N2 113.1(9)
N1 C5 C4 123.2(9)
N2 C5 C4 123.7(9)
O1 C6 N2 118.0(9)
O1 C6 Fe1 131.0(8)
N2 C6 Fe1 110.9(7)
O2 C7 Fe1 174.2(9)
C9 C8 C13 116.5(9)
C9 C8 P1 121.6(7)
C13 C8 P1 121.9(8)
C10 C9 C8 122.0(10)
C10 C9 H9 119.0
C8 C9 H9 119.0
C9 C10 C11 120.6(10)
C9 C10 H10 119.7
C11 C10 H10 119.7
C12 C11 C10 118.5(10)
C12 C11 H11 120.8
C10 C11 H11 120.8
C11 C12 C13 122.4(11)
C11 C12 H12 118.8
C13 C12 H12 118.8
C12 C13 C8 120.0(11)
C12 C13 H13 120.0
C8 C13 H13 120.0
C19 C14 C15 119.1(9)
C19 C14 P1 117.4(8)
C15 C14 P1 123.4(8)
C16 C15 C14 119.1(10)
C16 C15 H15 120.4
C14 C15 H15 120.4
C17 C16 C15 120.8(10)
C17 C16 H16 119.6
C15 C16 H16 119.6
C16 C17 C18 119.9(10)
C16 C17 H17 120.0
C18 C17 H17 120.0
C19 C18 C17 119.8(10)
C19 C18 H18 120.1
C17 C18 H18 120.1
C18 C19 C14 121.2(11)
C18 C19 H19 119.4
C14 C19 H19 119.4
C25 C20 C21 118.9(9)
C25 C20 P1 120.4(7)
C21 C20 P1 120.7(8)
C22 C21 C20 119.9(11)
C22 C21 H21 120.0
C20 C21 H21 120.0
C21 C22 C23 121.7(11)
C21 C22 H22 119.2
C23 C22 H22 119.2
C24 C23 C22 117.7(11)
C24 C23 H23 121.1
C22 C23 H23 121.1
C25 C24 C23 121.5(11)
C25 C24 H24 119.2
C23 C24 H24 119.2
C20 C25 C24 120.2(10)
C20 C25 H25 119.9
C24 C25 H25 119.9
C31 C26 C27 119.1(10)
C31 C26 P2 118.3(8)
C27 C26 P2 121.9(8)
C28 C27 C26 120.7(10)
C28 C27 H27 119.6
C26 C27 H27 119.6
C29 C28 C27 120.8(11)
C29 C28 H28 119.6
C27 C28 H28 119.6
C28 C29 C30 118.9(11)
C28 C29 H29 120.5
C30 C29 H29 120.5
C29 C30 C31 121.8(10)
C29 C30 H30 119.1
C31 C30 H30 119.1
C26 C31 C30 118.7(10)
C26 C31 H31 120.7
C30 C31 H31 120.7
C33 C32 C37 117.9(8)
C33 C32 P2 124.9(7)
C37 C32 P2 117.1(7)
C32 C33 C34 121.3(10)
C32 C33 H33 119.3
C34 C33 H33 119.3
C35 C34 C33 119.2(10)
C35 C34 H34 120.4
C33 C34 H34 120.4
C36 C35 C34 120.9(9)
C36 C35 H35 119.6
C34 C35 H35 119.6
C35 C36 C37 120.4(10)
C35 C36 H36 119.8
C37 C36 H36 119.8
C36 C37 C32 120.2(9)
C36 C37 H37 119.9
C32 C37 H37 119.9
C43 C38 C39 118.3(9)
C43 C38 P2 123.4(8)
C39 C38 P2 118.3(7)
C38 C39 C40 120.6(10)
C38 C39 H39 119.7
C40 C39 H39 119.7
C39 C40 C41 120.2(10)
C39 C40 H40 119.9
C41 C40 H40 119.9
C42 C41 C40 118.9(11)
C42 C41 H41 120.6
C40 C41 H41 120.6
C41 C42 C43 121.2(11)
C41 C42 H42 119.4
C43 C42 H42 119.4
C42 C43 C38 120.8(10)
C42 C43 H43 119.6
C38 C43 H43 119.6
O100 C101 C102 108.7(9)
O100 C101 H10A 109.9
C102 C101 H10A 109.9
O100 C101 H10B 109.9
C102 C101 H10B 109.9
H10A C101 H10B 108.3
C103 C102 C101 106.3(11)
C103 C102 H10C 110.5
C101 C102 H10C 110.5
C103 C102 H10D 110.5
C101 C102 H10D 110.5
H10C C102 H10D 108.7
C102 C103 C104 107.0(11)
C102 C103 H10E 110.3
C104 C103 H10E 110.3
C102 C103 H10F 110.3
C104 C103 H10F 110.3
H10E C103 H10F 108.6
O100 C104 C103 107.9(10)
O100 C104 H10G 110.1
C103 C104 H10G 110.1
O100 C104 H10H 110.1
C103 C104 H10H 110.1
H10G C104 H10H 108.4
C7 Fe1 C6 87.5(5)
C7 Fe1 N1 169.6(4)
C6 Fe1 N1 82.2(4)
C7 Fe1 P2 88.4(3)
C6 Fe1 P2 91.4(3)
N1 Fe1 P2 92.6(2)
C7 Fe1 P1 86.2(3)
C6 Fe1 P1 91.3(3)
N1 Fe1 P1 93.2(2)
P2 Fe1 P1 173.90(12)
C7 Fe1 Br1 101.3(3)
C6 Fe1 Br1 171.1(3)
N1 Fe1 Br1 89.1(2)
P2 Fe1 Br1 87.38(8)
P1 Fe1 Br1 90.84(8)
C5 N1 C1 116.7(8)
C5 N1 Fe1 113.4(6)
C1 N1 Fe1 129.6(6)
C5 N2 C6 120.3(8)
C5 N2 H2 119.8
C6 N2 H2 119.8
C104 O100 C101 107.9(8)
C8 P1 C20 102.0(4)
C8 P1 C14 102.1(4)
C20 P1 C14 100.8(5)
C8 P1 Fe1 120.2(3)
C20 P1 Fe1 114.5(3)
C14 P1 Fe1 114.6(3)
C26 P2 C38 103.4(5)
C26 P2 C32 105.1(4)
C38 P2 C32 100.0(4)
C26 P2 Fe1 112.9(3)
C38 P2 Fe1 116.4(3)
C32 P2 Fe1 117.3(3)

loop_
_geom_bond_atom_site_label_1
_geom_bond_atom_site_label_2
_geom_bond_distance
C1 C2 1.348(14)
C1 N1 1.372(12)
C1 H1 0.9500
C2 C3 1.397(14)
C2 H2A 0.9500
C3 C4 1.368(15)
C3 H3 0.9500
C4 C5 1.388(14)
C4 H4 0.9500
C5 N1 1.357(12)
C5 N2 1.359(12)
C6 O1 1.203(12)
C6 N2 1.417(13)
C6 Fe1 1.927(10)
C7 O2 1.156(12)
C7 Fe1 1.759(12)
C8 C9 1.394(13)
C8 C13 1.423(14)
C8 P1 1.826(10)
C9 C10 1.377(13)
C9 H9 0.9500
C10 C11 1.385(15)
C10 H10 0.9500
C11 C12 1.363(15)
C11 H11 0.9500
C12 C13 1.380(14)
C12 H12 0.9500
C13 H13 0.9500
C14 C19 1.378(14)
C14 C15 1.391(14)
C14 P1 1.867(9)
C15 C16 1.388(14)
C15 H15 0.9500
C16 C17 1.364(15)
C16 H16 0.9500
C17 C18 1.378(15)
C17 H17 0.9500
C18 C19 1.366(14)
C18 H18 0.9500
C19 H19 0.9500
C20 C25 1.376(14)
C20 C21 1.394(14)
C20 P1 1.854(10)
C21 C22 1.372(15)
C21 H21 0.9500
C22 C23 1.382(15)
C22 H22 0.9500
C23 C24 1.379(15)
C23 H23 0.9500
C24 C25 1.379(14)
C24 H24 0.9500
C25 H25 0.9500
C26 C31 1.383(14)
C26 C27 1.408(14)
C26 P2 1.826(11)
C27 C28 1.372(14)
C27 H27 0.9500
C28 C29 1.371(15)
C28 H28 0.9500
C29 C30 1.377(15)
C29 H29 0.9500
C30 C31 1.401(15)
C30 H30 0.9500
C31 H31 0.9500
C32 C33 1.379(13)
C32 C37 1.419(13)
C32 P2 1.845(9)
C33 C34 1.388(13)
C33 H33 0.9500
C34 C35 1.374(14)
C34 H34 0.9500
C35 C36 1.368(14)
C35 H35 0.9500
C36 C37 1.372(13)
C36 H36 0.9500
C37 H37 0.9500
C38 C43 1.382(13)
C38 C39 1.383(13)
C38 P2 1.844(10)
C39 C40 1.385(15)
C39 H39 0.9500
C40 C41 1.386(15)
C40 H40 0.9500
C41 C42 1.361(15)
C41 H41 0.9500
C42 C43 1.374(15)
C42 H42 0.9500
C43 H43 0.9500
C101 O100 1.451(13)
C101 C102 1.473(16)
C101 H10A 0.9900
C101 H10B 0.9900
C102 C103 1.447(17)
C102 H10C 0.9900
C102 H10D 0.9900
C103 C104 1.495(17)
C103 H10E 0.9900
C103 H10F 0.9900
C104 O100 1.404(14)
C104 H10G 0.9900
C104 H10H 0.9900
Br1 Fe1 2.5605(19)
Fe1 N1 2.038(8)
Fe1 P2 2.295(3)
Fe1 P1 2.296(3)
N2 H2 0.8800

loop_
_geom_hbond_atom_site_label_D
_geom_hbond_atom_site_label_H
_geom_hbond_atom_site_label_A
_geom_hbond_distance_DH
_geom_hbond_distance_HA
_geom_hbond_distance_DA
_geom_hbond_angle_DHA
N2 H2 O100 0.88 1.93 2.792(10) 164.4

loop_
_geom_torsion_atom_site_label_1
_geom_torsion_atom_site_label_2
_geom_torsion_atom_site_label_3
_geom_torsion_atom_site_label_4
_geom_torsion
N1 C1 C2 C3 0.3(16)
C1 C2 C3 C4 -1.9(15)
C2 C3 C4 C5 0.9(15)
C3 C4 C5 N1 1.7(16)
C3 C4 C5 N2 -179.3(10)
C13 C8 C9 C10 -3.5(14)
P1 C8 C9 C10 173.5(8)
C8 C9 C10 C11 2.0(15)
C9 C10 C11 C12 0.4(15)
C10 C11 C12 C13 -0.9(16)
C11 C12 C13 C8 -0.7(16)
C9 C8 C13 C12 2.9(14)
P1 C8 C13 C12 -174.1(8)
C19 C14 C15 C16 0.1(15)
P1 C14 C15 C16 178.7(7)
C14 C15 C16 C17 1.3(16)
C15 C16 C17 C18 -2.2(17)
C16 C17 C18 C19 1.7(17)
C17 C18 C19 C14 -0.2(17)
C15 C14 C19 C18 -0.7(16)
P1 C14 C19 C18 -179.3(8)
C25 C20 C21 C22 0.5(15)
P1 C20 C21 C22 -178.4(8)
C20 C21 C22 C23 0.0(16)
C21 C22 C23 C24 -0.2(16)
C22 C23 C24 C25 -0.1(15)
C21 C20 C25 C24 -0.8(14)
P1 C20 C25 C24 178.1(7)
C23 C24 C25 C20 0.7(15)
C31 C26 C27 C28 2.1(14)
P2 C26 C27 C28 171.5(7)
C26 C27 C28 C29 -1.5(15)
C27 C28 C29 C30 0.5(16)
C28 C29 C30 C31 -0.2(17)
C27 C26 C31 C30 -1.7(14)
P2 C26 C31 C30 -171.5(7)
C29 C30 C31 C26 0.8(16)
C37 C32 C33 C34 4.5(15)
P2 C32 C33 C34 -179.8(8)
C32 C33 C34 C35 -3.3(15)
C33 C34 C35 C36 -0.8(16)
C34 C35 C36 C37 3.6(17)
C35 C36 C37 C32 -2.3(16)
C33 C32 C37 C36 -1.7(14)
P2 C32 C37 C36 -177.7(8)
C43 C38 C39 C40 -1.6(15)
P2 C38 C39 C40 179.1(8)
C38 C39 C40 C41 2.1(17)
C39 C40 C41 C42 -1.2(17)
C40 C41 C42 C43 -0.1(17)
C41 C42 C43 C38 0.6(16)
C39 C38 C43 C42 0.3(14)
P2 C38 C43 C42 179.6(8)
O100 C101 C102 C103 -0.7(15)
C101 C102 C103 C104 9.1(16)
C102 C103 C104 O100 -14.8(16)
O1 C6 Fe1 C7 -0.9(10)
N2 C6 Fe1 C7 179.8(7)
O1 C6 Fe1 N1 179.8(10)
N2 C6 Fe1 N1 0.5(7)
O1 C6 Fe1 P2 87.4(10)
N2 C6 Fe1 P2 -91.9(7)
O1 C6 Fe1 P1 -87.1(10)
N2 C6 Fe1 P1 93.6(7)
N2 C5 N1 C1 177.7(8)
C4 C5 N1 C1 -3.2(14)
N2 C5 N1 Fe1 2.4(10)
C4 C5 N1 Fe1 -178.6(8)
C2 C1 N1 C5 2.2(14)
C2 C1 N1 Fe1 176.7(7)
C7 Fe1 N1 C5 -6(2)
C6 Fe1 N1 C5 -1.6(7)
P2 Fe1 N1 C5 89.4(6)
P1 Fe1 N1 C5 -92.5(6)
Br1 Fe1 N1 C5 176.7(6)
C7 Fe1 N1 C1 179.5(19)
C6 Fe1 N1 C1 -176.3(9)
P2 Fe1 N1 C1 -85.2(8)
P1 Fe1 N1 C1 92.9(8)
Br1 Fe1 N1 C1 2.1(8)
N1 C5 N2 C6 -2.0(13)
C4 C5 N2 C6 178.9(9)
O1 C6 N2 C5 -178.7(9)
Fe1 C6 N2 C5 0.6(11)
C103 C104 O100 C101 14.3(14)
C102 C101 O100 C104 -8.7(13)
C9 C8 P1 C20 -173.3(8)
C13 C8 P1 C20 3.5(9)
C9 C8 P1 C14 -69.4(8)
C13 C8 P1 C14 107.5(8)
C9 C8 P1 Fe1 58.7(9)
C13 C8 P1 Fe1 -124.4(7)
C25 C20 P1 C8 -103.3(8)
C21 C20 P1 C8 75.6(9)
C25 C20 P1 C14 151.7(8)
C21 C20 P1 C14 -29.4(9)
C25 C20 P1 Fe1 28.2(9)
C21 C20 P1 Fe1 -152.9(7)
C19 C14 P1 C8 -160.2(8)
C15 C14 P1 C8 21.2(9)
C19 C14 P1 C20 -55.3(9)
C15 C14 P1 C20 126.2(9)
C19 C14 P1 Fe1 68.2(9)
C15 C14 P1 Fe1 -110.4(8)
C7 Fe1 P1 C8 158.5(5)
C6 Fe1 P1 C8 -114.1(5)
N1 Fe1 P1 C8 -31.9(4)
Br1 Fe1 P1 C8 57.2(4)
C7 Fe1 P1 C20 36.5(5)
C6 Fe1 P1 C20 123.8(5)
N1 Fe1 P1 C20 -153.9(4)
Br1 Fe1 P1 C20 -64.8(4)
C7 Fe1 P1 C14 -79.3(5)
C6 Fe1 P1 C14 8.1(5)
N1 Fe1 P1 C14 90.3(4)
Br1 Fe1 P1 C14 179.4(4)
C31 C26 P2 C38 -28.6(9)
C27 C26 P2 C38 161.8(8)
C31 C26 P2 C32 -133.0(8)
C27 C26 P2 C32 57.4(9)
C31 C26 P2 Fe1 98.0(8)
C27 C26 P2 Fe1 -71.6(8)
C43 C38 P2 C26 119.5(8)
C39 C38 P2 C26 -61.1(8)
C43 C38 P2 C32 -132.2(8)
C39 C38 P2 C32 47.1(8)
C43 C38 P2 Fe1 -4.8(9)
C39 C38 P2 Fe1 174.5(6)
C33 C32 P2 C26 -0.3(10)
C37 C32 P2 C26 175.4(8)
C33 C32 P2 C38 -107.1(9)
C37 C32 P2 C38 68.5(8)
C33 C32 P2 Fe1 126.1(8)
C37 C32 P2 Fe1 -58.3(8)
C7 Fe1 P2 C26 -162.9(5)
C6 Fe1 P2 C26 109.6(5)
N1 Fe1 P2 C26 27.4(4)
Br1 Fe1 P2 C26 -61.5(4)
C7 Fe1 P2 C38 -43.6(5)
C6 Fe1 P2 C38 -131.0(5)
N1 Fe1 P2 C38 146.7(4)
Br1 Fe1 P2 C38 57.8(3)
C7 Fe1 P2 C32 74.7(5)
C6 Fe1 P2 C32 -12.8(5)
N1 Fe1 P2 C32 -95.0(4)
Br1 Fe1 P2 C32 176.1(4)
